data_4125757
loop_
_publ_author_name
'Bergner, Marie'
'Dechert, Sebastian'
'Demeshko, Serhiy'
'Kupper, Claudia'
'Mayer, James M.'
'Meyer, Franc'

_publ_section_title
;
 Model of the MitoNEET [2Fe-2S] Cluster Shows Proton Coupled Electron
 Transfer.
;
_journal_issue 2
_journal_name_full 'Journal of the American Chemical Society'
_journal_page_first 701
_journal_page_last 707
_journal_paper_doi 10.1021/jacs.6b09180
_journal_volume 139
_journal_year 2017
_chemical_formula_moiety 'C25 H16 Fe2 N2 S5 2-, 2(C8 H20 N +), 0.5(C2 H3 N)'
_chemical_formula_sum 'C42 H57.5 Fe2 N4.5 S5'
_chemical_formula_weight 897.42
_space_group_crystal_system triclinic
_space_group_IT_number 2
_space_group_name_Hall '-P 1'
_space_group_name_H-M_alt 'P -1'
_symmetry_space_group_name_Hall '-P 1'
_symmetry_space_group_name_H-M 'P -1'
_atom_sites_solution_hydrogens geom
_audit_creation_method SHELXL-2014/7
_cell_angle_alpha 89.972(5)
_cell_angle_beta 85.800(5)
_cell_angle_gamma 67.854(5)
_cell_formula_units_Z 2
_cell_length_a 10.6068(7)
_cell_length_b 13.4660(9)
_cell_length_c 16.6462(11)
_cell_measurement_reflns_used 25223
_cell_measurement_temperature 133(2)
_cell_measurement_theta_max 25.666
_cell_measurement_theta_min 1.227
_cell_volume 2195.3(3)
_computing_cell_refinement 'X-AREA (Stoe & Cie, 2002)'
_computing_data_collection 'X-AREA (Stoe & Cie, 2002)'
_computing_data_reduction 'X-AREA (Stoe & Cie, 2002)'
_computing_molecular_graphics 'DIAMOND (Brandenburg, 2012)'
_computing_publication_material 'SHELXL-2014 (Sheldrick, 2014)'
_computing_structure_refinement 'SHELXL-2014/7 (Sheldrick, 2014)'
_computing_structure_solution 'SHELXS-2014 (Sheldrick, 2014)'
_diffrn_ambient_temperature 133(2)
_diffrn_measured_fraction_theta_full 1.000
_diffrn_measured_fraction_theta_max 0.992
_diffrn_measurement_device_type 'Stoe IPDS II'
_diffrn_measurement_method \w
_diffrn_radiation_type MoK\a
_diffrn_radiation_wavelength 0.71073
_diffrn_reflns_av_R_equivalents 0.0939
_diffrn_reflns_av_unetI/netI 0.1001
_diffrn_reflns_Laue_measured_fraction_full 1.000
_diffrn_reflns_Laue_measured_fraction_max 0.992
_diffrn_reflns_limit_h_max 12
_diffrn_reflns_limit_h_min -11
_diffrn_reflns_limit_k_max 16
_diffrn_reflns_limit_k_min -16
_diffrn_reflns_limit_l_max 20
_diffrn_reflns_limit_l_min -20
_diffrn_reflns_number 25223
_diffrn_reflns_point_group_measured_fraction_full 1.000
_diffrn_reflns_point_group_measured_fraction_max 0.992
_diffrn_reflns_theta_full 25.242
_diffrn_reflns_theta_max 25.666
_diffrn_reflns_theta_min 1.227
_diffrn_source 'fine-focus sealed tube'
_exptl_absorpt_coefficient_mu 0.934
_exptl_absorpt_correction_T_max 0.9072
_exptl_absorpt_correction_T_min 0.6308
_exptl_absorpt_correction_type numerical
_exptl_absorpt_process_details 'X-RED (Stoe & Cie, 2002)'
_exptl_crystal_colour black
_exptl_crystal_density_diffrn 1.358
_exptl_crystal_description block
_exptl_crystal_F_000 946
_exptl_crystal_size_max 0.410
_exptl_crystal_size_mid 0.110
_exptl_crystal_size_min 0.060
_refine_diff_density_max 0.607
_refine_diff_density_min -0.314
_refine_diff_density_rms 0.079
_refine_ls_extinction_method none
_refine_ls_goodness_of_fit_ref 1.035
_refine_ls_hydrogen_treatment constr
_refine_ls_matrix_type full
_refine_ls_number_parameters 582
_refine_ls_number_reflns 8261
_refine_ls_number_restraints 54
_refine_ls_restrained_S_all 1.033
_refine_ls_R_factor_all 0.1273
_refine_ls_R_factor_gt 0.0682
_refine_ls_shift/su_max 0.000
_refine_ls_shift/su_mean 0.000
_refine_ls_structure_factor_coef Fsqd
_refine_ls_weighting_details 'w=1/[\s^2^(Fo^2^)+(0.0512P)^2^] where P=(Fo^2^+2Fc^2^)/3'
_refine_ls_weighting_scheme calc
_refine_ls_wR_factor_gt 0.1169
_refine_ls_wR_factor_ref 0.1340
_reflns_Friedel_coverage 0.000
_reflns_number_gt 5025
_reflns_number_total 8261
_reflns_threshold_expression 'I > 2\s(I)'
_cod_data_source_file ja6b09180_si_002.cif
_cod_data_source_block mb87-5
_cod_original_formula_sum 'C42 H57.50 Fe2 N4.50 S5'
_cod_database_code 4125757
_shelx_shelxl_version_number 2014/7
_shelx_space_group_comment
;
The symmetry employed for this shelxl refinement is uniquely defined
by the following loop, which should always be used as a source of
symmetry information in preference to the above space-group names.
They are only intended as comments.
;
_shelx_estimated_absorpt_t_min 0.701
_shelx_estimated_absorpt_t_max 0.946

loop_
_space_group_symop_operation_xyz
'x, y, z'
'-x, -y, -z'

loop_
_atom_site_label
_atom_site_type_symbol
_atom_site_fract_x
_atom_site_fract_y
_atom_site_fract_z
_atom_site_U_iso_or_equiv
_atom_site_adp_type
_atom_site_occupancy
_atom_site_site_symmetry_order
_atom_site_calc_flag
_atom_site_refinement_flags_posn
_atom_site_refinement_flags_adp
_atom_site_refinement_flags_occupancy
_atom_site_disorder_assembly
_atom_site_disorder_group
Fe1 Fe 0.73583(7) 0.31481(6) 0.23966(4) 0.03409(19) Uani 1 1 d . . . . .
Fe2 Fe 0.62486(8) 0.52547(6) 0.20976(4) 0.0400(2) Uani 1 1 d . . . . .
S1 S 0.61273(15) 0.44655(11) 0.32468(7) 0.0431(3) Uani 1 1 d . . . . .
S2 S 0.73516(17) 0.39140(12) 0.12251(8) 0.0529(4) Uani 1 1 d . . . . .
S3 S 0.66403(14) 0.17468(11) 0.25132(9) 0.0446(3) Uani 1 1 d . . . . .
S4 S 0.74867(17) 0.63187(14) 0.20109(15) 0.0787(6) Uani 1 1 d . . . . .
S5 S 0.40394(14) 0.64346(11) 0.20156(8) 0.0393(3) Uani 1 1 d . . . . .
N1 N 0.9188(4) 0.2369(3) 0.2822(2) 0.0326(9) Uani 1 1 d . . . . .
N2 N 1.0879(4) 0.0972(3) 0.3345(2) 0.0389(10) Uani 1 1 d . . . . .
C1 C 0.8139(6) 0.0604(4) 0.2260(3) 0.0391(12) Uani 1 1 d . . . . .
C2 C 0.7955(7) -0.0289(5) 0.1935(3) 0.0496(14) Uani 1 1 d . . . . .
H2 H 0.7058 -0.0235 0.1845 0.060 Uiso 1 1 calc R U . . .
C3 C 0.9035(7) -0.1244(4) 0.1741(3) 0.0518(15) Uani 1 1 d . . . . .
H3 H 0.8873 -0.1834 0.1525 0.062 Uiso 1 1 calc R U . . .
C4 C 1.0350(7) -0.1344(4) 0.1862(3) 0.0502(15) Uani 1 1 d . . . . .
H4 H 1.1097 -0.1993 0.1714 0.060 Uiso 1 1 calc R U . . .
C5 C 1.0572(6) -0.0491(4) 0.2200(3) 0.0442(13) Uani 1 1 d . . . . .
H5 H 1.1480 -0.0568 0.2284 0.053 Uiso 1 1 calc R U . . .
C6 C 0.9496(5) 0.0489(4) 0.2424(3) 0.0348(11) Uani 1 1 d . . . . .
C7 C 0.9842(5) 0.1287(4) 0.2861(3) 0.0334(11) Uani 1 1 d . . . . .
C8 C 0.9832(5) 0.2793(4) 0.3326(3) 0.0353(11) Uani 1 1 d . . . . .
C9 C 0.9610(6) 0.3856(5) 0.3535(3) 0.0480(14) Uani 1 1 d . . . . .
H9 H 0.8921 0.4438 0.3306 0.058 Uiso 1 1 calc R U . . .
C10 C 1.0419(6) 0.4030(5) 0.4083(3) 0.0514(15) Uani 1 1 d . . . . .
H10 H 1.0278 0.4745 0.4237 0.062 Uiso 1 1 calc R U . . .
C11 C 1.1446(7) 0.3178(5) 0.4418(4) 0.0573(16) Uani 1 1 d . . . . .
H11 H 1.1986 0.3323 0.4797 0.069 Uiso 1 1 calc R U . . .
C12 C 1.1679(6) 0.2133(5) 0.4205(3) 0.0515(15) Uani 1 1 d . . . . .
H12 H 1.2380 0.1556 0.4430 0.062 Uiso 1 1 calc R U . . .
C13 C 1.0867(5) 0.1938(4) 0.3652(3) 0.0377(12) Uani 1 1 d . . . . .
C21 C 0.6477(6) 0.7500(4) 0.2565(4) 0.0487(14) Uani 1 1 d . . . . .
C22 C 0.6980(7) 0.7725(6) 0.3281(4) 0.0649(19) Uani 1 1 d . . . . .
H22 H 0.7793 0.7213 0.3464 0.078 Uiso 1 1 calc R U . . .
C23 C 0.6308(8) 0.8675(6) 0.3718(4) 0.0651(19) Uani 1 1 d . . . . .
H23 H 0.6672 0.8817 0.4190 0.078 Uiso 1 1 calc R U . . .
C24 C 0.5121(7) 0.9413(5) 0.3471(3) 0.0555(16) Uani 1 1 d . . . . .
H24 H 0.4657 1.0064 0.3773 0.067 Uiso 1 1 calc R U . . .
C25 C 0.4596(6) 0.9209(4) 0.2778(3) 0.0438(13) Uani 1 1 d . . . . .
H25 H 0.3766 0.9724 0.2616 0.053 Uiso 1 1 calc R U . . .
C26 C 0.5258(5) 0.8262(4) 0.2310(3) 0.0390(12) Uani 1 1 d . . . . .
C27 C 0.4708(6) 0.8179(4) 0.1525(3) 0.0406(12) Uani 1 1 d . . . . .
C28 C 0.4647(7) 0.8965(5) 0.0966(3) 0.0511(15) Uani 1 1 d . . . . .
H28 H 0.4988 0.9500 0.1094 0.061 Uiso 1 1 calc R U . . .
C29 C 0.4104(8) 0.8989(5) 0.0232(3) 0.0633(18) Uani 1 1 d . . . . .
H29 H 0.4081 0.9533 -0.0138 0.076 Uiso 1 1 calc R U . . .
C30 C 0.3603(8) 0.8231(6) 0.0039(3) 0.069(2) Uani 1 1 d . . . . .
H30 H 0.3229 0.8248 -0.0464 0.083 Uiso 1 1 calc R U . . .
C31 C 0.3639(7) 0.7436(5) 0.0576(3) 0.0566(16) Uani 1 1 d . . . . .
H31 H 0.3296 0.6907 0.0435 0.068 Uiso 1 1 calc R U . . .
C32 C 0.4179(5) 0.7404(4) 0.1328(3) 0.0424(13) Uani 1 1 d . . . . .
N3 N 0.2677(4) 0.7565(3) 0.4582(2) 0.0356(10) Uani 1 1 d D . . . .
C41 C 0.0289(6) 0.8619(6) 0.4149(4) 0.0651(19) Uani 1 1 d D . . . .
H41A H -0.0001 0.8013 0.4098 0.098 Uiso 1 1 calc R U . . .
H41B H -0.0186 0.9176 0.3777 0.098 Uiso 1 1 calc R U . . .
H41C H 0.0065 0.8912 0.4702 0.098 Uiso 1 1 calc R U . . .
C42 C 0.1804(5) 0.8244(4) 0.3947(3) 0.0468(14) Uani 1 1 d D . . . .
H42A H 0.2044 0.8880 0.3860 0.056 Uiso 1 1 calc R U . . .
H42B H 0.2036 0.7821 0.3433 0.056 Uiso 1 1 calc R U . . .
C43 C 0.4144(5) 0.7200(4) 0.4250(3) 0.0364(11) Uani 1 1 d D . . . .
H43A H 0.4334 0.7839 0.4083 0.044 Uiso 1 1 calc R U . . .
H43B H 0.4267 0.6745 0.3761 0.044 Uiso 1 1 calc R U . . .
C44 C 0.5186(5) 0.6581(4) 0.4824(3) 0.0426(12) Uani 1 1 d D . . . .
H44A H 0.5150 0.7050 0.5283 0.064 Uiso 1 1 calc R U . . .
H44B H 0.6101 0.6324 0.4544 0.064 Uiso 1 1 calc R U . . .
H44C H 0.4982 0.5967 0.5019 0.064 Uiso 1 1 calc R U . . .
C45 C 0.2882(7) 0.9164(5) 0.5317(4) 0.0590(16) Uani 1 1 d D . . . .
H45A H 0.3861 0.8914 0.5154 0.089 Uiso 1 1 calc R U . . .
H45B H 0.2697 0.9531 0.5846 0.089 Uiso 1 1 calc R U . . .
H45C H 0.2368 0.9662 0.4920 0.089 Uiso 1 1 calc R U . . .
C46 C 0.2450(6) 0.8215(4) 0.5365(3) 0.0432(13) Uani 1 1 d D . . . .
H46A H 0.1467 0.8479 0.5548 0.052 Uiso 1 1 calc R U . . .
H46B H 0.2957 0.7732 0.5780 0.052 Uiso 1 1 calc R U . . .
C47 C 0.2267(5) 0.6631(4) 0.4786(3) 0.0365(11) Uani 1 1 d D . . . .
H47A H 0.2850 0.6210 0.5201 0.044 Uiso 1 1 calc R U . . .
H47B H 0.1313 0.6916 0.5026 0.044 Uiso 1 1 calc R U . . .
C48 C 0.2371(6) 0.5888(5) 0.4086(3) 0.0487(14) Uani 1 1 d D . . . .
H48A H 0.1726 0.6276 0.3695 0.073 Uiso 1 1 calc R U . . .
H48B H 0.2153 0.5280 0.4280 0.073 Uiso 1 1 calc R U . . .
H48C H 0.3302 0.5624 0.3827 0.073 Uiso 1 1 calc R U . . .
N4A N 0.2140(14) 0.3676(7) 0.1272(7) 0.051(5) Uani 0.621(7) 1 d D . P A 1
C51A C 0.1110(15) 0.5705(9) 0.1171(12) 0.098(5) Uani 0.621(7) 1 d D . P A 1
H51A H 0.0285 0.6334 0.1329 0.147 Uiso 0.621(7) 1 calc R U P A 1
H51B H 0.1268 0.5655 0.0583 0.147 Uiso 0.621(7) 1 calc R U P A 1
H51C H 0.1895 0.5772 0.1407 0.147 Uiso 0.621(7) 1 calc R U P A 1
C52A C 0.0922(9) 0.4690(7) 0.1477(8) 0.067(3) Uani 0.621(7) 1 d D . P A 1
H52A H 0.0729 0.4760 0.2070 0.081 Uiso 0.621(7) 1 calc R U P A 1
H52B H 0.0119 0.4635 0.1243 0.081 Uiso 0.621(7) 1 calc R U P A 1
C53A C 0.1760(10) 0.2775(7) 0.1609(5) 0.049(2) Uani 0.621(7) 1 d D . P A 1
H53A H 0.0932 0.2789 0.1363 0.058 Uiso 0.621(7) 1 calc R U P A 1
H53B H 0.1527 0.2907 0.2196 0.058 Uiso 0.621(7) 1 calc R U P A 1
C54A C 0.2867(12) 0.1667(7) 0.1468(7) 0.067(3) Uani 0.621(7) 1 d D . P A 1
H54A H 0.2543 0.1130 0.1703 0.100 Uiso 0.621(7) 1 calc R U P A 1
H54B H 0.3089 0.1518 0.0887 0.100 Uiso 0.621(7) 1 calc R U P A 1
H54C H 0.3685 0.1636 0.1722 0.100 Uiso 0.621(7) 1 calc R U P A 1
C55A C 0.3204(12) 0.3800(13) 0.2557(8) 0.119(7) Uani 0.621(7) 1 d D . P A 1
H55A H 0.4045 0.3797 0.2767 0.178 Uiso 0.621(7) 1 calc R U P A 1
H55B H 0.2451 0.4479 0.2713 0.178 Uiso 0.621(7) 1 calc R U P A 1
H55C H 0.2990 0.3203 0.2780 0.178 Uiso 0.621(7) 1 calc R U P A 1
C56A C 0.3397(10) 0.3679(9) 0.1648(8) 0.083(4) Uani 0.621(7) 1 d D . P A 1
H56A H 0.4172 0.2999 0.1496 0.100 Uiso 0.621(7) 1 calc R U P A 1
H56B H 0.3633 0.4275 0.1428 0.100 Uiso 0.621(7) 1 calc R U P A 1
C57A C 0.2482(14) 0.3492(11) 0.0370(6) 0.090(5) Uani 0.621(7) 1 d D . P A 1
H57A H 0.2711 0.4092 0.0151 0.108 Uiso 0.621(7) 1 calc R U P A 1
H57B H 0.3301 0.2824 0.0269 0.108 Uiso 0.621(7) 1 calc R U P A 1
C58A C 0.1335(18) 0.3403(16) -0.0077(7) 0.143(8) Uani 0.621(7) 1 d D . P A 1
H58A H 0.1619 0.3285 -0.0654 0.214 Uiso 0.621(7) 1 calc R U P A 1
H58B H 0.1116 0.2798 0.0127 0.214 Uiso 0.621(7) 1 calc R U P A 1
H58C H 0.0526 0.4067 0.0008 0.214 Uiso 0.621(7) 1 calc R U P A 1
N4B N 0.2413(18) 0.3612(11) 0.1207(10) 0.050(8) Uani 0.379(7) 1 d D . P A 2
C51B C 0.1217(17) 0.5553(14) 0.1771(12) 0.062(6) Uani 0.379(7) 1 d D . P A 2
H51D H 0.1170 0.5986 0.2253 0.093 Uiso 0.379(7) 1 calc R U P A 2
H51E H 0.1544 0.5851 0.1300 0.093 Uiso 0.379(7) 1 calc R U P A 2
H51F H 0.0306 0.5561 0.1692 0.093 Uiso 0.379(7) 1 calc R U P A 2
C52B C 0.2191(18) 0.4409(14) 0.1875(9) 0.079(6) Uani 0.379(7) 1 d D . P A 2
H52C H 0.3090 0.4427 0.1977 0.095 Uiso 0.379(7) 1 calc R U P A 2
H52D H 0.1858 0.4139 0.2366 0.095 Uiso 0.379(7) 1 calc R U P A 2
C53B C 0.3537(16) 0.2580(12) 0.1392(10) 0.074(6) Uani 0.379(7) 1 d D . P A 2
H53C H 0.4364 0.2729 0.1476 0.088 Uiso 0.379(7) 1 calc R U P A 2
H53D H 0.3752 0.2084 0.0918 0.088 Uiso 0.379(7) 1 calc R U P A 2
C54B C 0.321(2) 0.202(2) 0.2132(14) 0.101(9) Uani 0.379(7) 1 d D . P A 2
H54D H 0.3992 0.1356 0.2211 0.151 Uiso 0.379(7) 1 calc R U P A 2
H54E H 0.3021 0.2494 0.2609 0.151 Uiso 0.379(7) 1 calc R U P A 2
H54F H 0.2408 0.1848 0.2050 0.151 Uiso 0.379(7) 1 calc R U P A 2
C55B C 0.4055(16) 0.4351(12) 0.0459(9) 0.054(4) Uani 0.379(7) 1 d D . P A 2
H55D H 0.4258 0.4582 -0.0076 0.081 Uiso 0.379(7) 1 calc R U P A 2
H55E H 0.3820 0.4949 0.0850 0.081 Uiso 0.379(7) 1 calc R U P A 2
H55F H 0.4858 0.3752 0.0618 0.081 Uiso 0.379(7) 1 calc R U P A 2
C56B C 0.2884(19) 0.3999(17) 0.0437(10) 0.068(6) Uani 0.379(7) 1 d D . P A 2
H56C H 0.3133 0.3416 0.0023 0.081 Uiso 0.379(7) 1 calc R U P A 2
H56D H 0.2099 0.4608 0.0254 0.081 Uiso 0.379(7) 1 calc R U P A 2
C57B C 0.1094(16) 0.3461(14) 0.1089(10) 0.066(5) Uani 0.379(7) 1 d D . P A 2
H57C H 0.0716 0.3314 0.1616 0.079 Uiso 0.379(7) 1 calc R U P A 2
H57D H 0.0428 0.4140 0.0899 0.079 Uiso 0.379(7) 1 calc R U P A 2
C58B C 0.124(2) 0.2567(17) 0.0499(14) 0.094(8) Uani 0.379(7) 1 d D . P A 2
H58D H 0.0348 0.2521 0.0456 0.142 Uiso 0.379(7) 1 calc R U P A 2
H58E H 0.1590 0.2714 -0.0031 0.142 Uiso 0.379(7) 1 calc R U P A 2
H58F H 0.1878 0.1887 0.0688 0.142 Uiso 0.379(7) 1 calc R U P A 2
N5 N 0.043(2) 0.1366(17) 0.0457(10) 0.129(7) Uani 0.5 1 d . . P B -3
C61 C 0.033(2) 0.060(2) 0.0173(11) 0.078(6) Uani 0.5 1 d . . P B -3
C62 C 0.022(7) -0.032(4) -0.015(3) 0.12(2) Uani 0.5 1 d . . P B -3
H62A H 0.0523 -0.0396 -0.0725 0.186 Uiso 0.5 1 calc R U P B -3
H62B H -0.0731 -0.0255 -0.0079 0.186 Uiso 0.5 1 calc R U P B -3
H62C H 0.0797 -0.0950 0.0129 0.186 Uiso 0.5 1 calc R U P B -3

loop_
_atom_site_aniso_label
_atom_site_aniso_U_11
_atom_site_aniso_U_22
_atom_site_aniso_U_33
_atom_site_aniso_U_23
_atom_site_aniso_U_13
_atom_site_aniso_U_12
Fe1 0.0344(4) 0.0332(4) 0.0317(4) 0.0016(3) -0.0035(3) -0.0092(3)
Fe2 0.0391(5) 0.0345(4) 0.0425(4) 0.0053(3) -0.0013(3) -0.0097(4)
S1 0.0449(8) 0.0401(7) 0.0342(7) 0.0001(6) 0.0019(6) -0.0054(7)
S2 0.0617(10) 0.0482(8) 0.0322(7) 0.0061(6) 0.0004(6) -0.0027(8)
S3 0.0369(8) 0.0405(7) 0.0578(8) 0.0005(6) -0.0086(6) -0.0152(6)
S4 0.0344(9) 0.0446(9) 0.1528(19) 0.0046(10) 0.0075(10) -0.0129(8)
S5 0.0387(7) 0.0374(7) 0.0420(7) 0.0048(6) -0.0023(6) -0.0148(6)
N1 0.038(2) 0.035(2) 0.027(2) 0.0023(16) -0.0027(17) -0.016(2)
N2 0.035(2) 0.043(2) 0.037(2) 0.0064(19) -0.0008(18) -0.012(2)
C1 0.048(3) 0.038(3) 0.035(3) 0.002(2) -0.005(2) -0.020(3)
C2 0.062(4) 0.054(4) 0.044(3) 0.003(3) -0.007(3) -0.034(3)
C3 0.069(4) 0.037(3) 0.046(3) -0.010(2) 0.002(3) -0.019(3)
C4 0.060(4) 0.038(3) 0.047(3) -0.004(2) -0.001(3) -0.011(3)
C5 0.051(3) 0.040(3) 0.036(3) 0.005(2) -0.001(2) -0.010(3)
C6 0.045(3) 0.033(3) 0.029(2) 0.006(2) -0.003(2) -0.016(2)
C7 0.034(3) 0.036(3) 0.030(2) 0.002(2) -0.001(2) -0.012(2)
C8 0.035(3) 0.039(3) 0.036(3) 0.004(2) -0.001(2) -0.019(2)
C9 0.045(3) 0.050(3) 0.054(3) 0.004(3) -0.005(3) -0.023(3)
C10 0.060(4) 0.048(3) 0.055(3) 0.000(3) -0.004(3) -0.030(3)
C11 0.069(4) 0.059(4) 0.062(4) 0.008(3) -0.019(3) -0.043(4)
C12 0.045(3) 0.064(4) 0.050(3) 0.015(3) -0.011(3) -0.024(3)
C13 0.041(3) 0.046(3) 0.034(3) 0.006(2) -0.006(2) -0.025(3)
C21 0.042(3) 0.043(3) 0.070(4) 0.011(3) -0.009(3) -0.025(3)
C22 0.055(4) 0.073(5) 0.086(5) 0.040(4) -0.029(4) -0.042(4)
C23 0.082(5) 0.080(5) 0.062(4) 0.025(4) -0.032(4) -0.060(5)
C24 0.082(5) 0.059(4) 0.042(3) 0.004(3) -0.002(3) -0.046(4)
C25 0.051(3) 0.041(3) 0.042(3) 0.008(2) 0.000(2) -0.022(3)
C26 0.041(3) 0.038(3) 0.040(3) 0.009(2) -0.001(2) -0.019(3)
C27 0.044(3) 0.040(3) 0.036(3) -0.002(2) 0.007(2) -0.015(3)
C28 0.070(4) 0.045(3) 0.046(3) 0.014(3) -0.001(3) -0.031(3)
C29 0.093(5) 0.067(4) 0.039(3) 0.018(3) -0.004(3) -0.041(4)
C30 0.104(6) 0.088(5) 0.030(3) 0.007(3) -0.014(3) -0.052(5)
C31 0.073(4) 0.063(4) 0.043(3) 0.006(3) -0.003(3) -0.036(4)
C32 0.040(3) 0.044(3) 0.037(3) 0.004(2) 0.002(2) -0.010(3)
N3 0.039(2) 0.032(2) 0.035(2) 0.0063(17) 0.0023(18) -0.014(2)
C41 0.044(4) 0.076(4) 0.055(4) 0.029(3) -0.002(3) 0.001(3)
C42 0.041(3) 0.045(3) 0.042(3) 0.015(2) -0.001(2) -0.003(3)
C43 0.040(3) 0.034(3) 0.035(3) 0.000(2) 0.005(2) -0.015(2)
C44 0.041(3) 0.047(3) 0.039(3) 0.000(2) -0.003(2) -0.017(3)
C45 0.079(5) 0.046(3) 0.056(4) -0.008(3) 0.009(3) -0.031(3)
C46 0.050(3) 0.041(3) 0.036(3) -0.003(2) 0.007(2) -0.016(3)
C47 0.040(3) 0.040(3) 0.035(3) 0.010(2) -0.003(2) -0.021(2)
C48 0.048(3) 0.054(4) 0.051(3) 0.003(3) -0.002(3) -0.027(3)
N4A 0.053(8) 0.035(7) 0.064(9) 0.000(6) 0.017(6) -0.017(5)
C51A 0.060(8) 0.049(7) 0.186(17) 0.003(10) -0.015(11) -0.019(7)
C52A 0.034(5) 0.033(5) 0.132(10) -0.008(6) 0.008(6) -0.012(4)
C53A 0.060(6) 0.051(6) 0.038(5) 0.009(4) 0.005(4) -0.026(5)
C54A 0.073(8) 0.043(6) 0.076(8) 0.014(5) -0.009(6) -0.011(6)
C55A 0.045(7) 0.146(14) 0.141(13) -0.088(11) -0.031(8) -0.006(8)
C56A 0.032(6) 0.042(6) 0.163(13) -0.022(7) 0.002(7) -0.001(5)
C57A 0.090(11) 0.087(10) 0.061(8) 0.018(7) 0.045(8) -0.007(8)
C58A 0.156(17) 0.19(2) 0.037(7) 0.023(9) -0.026(8) -0.013(14)
N4B 0.025(9) 0.065(16) 0.051(14) -0.003(10) -0.008(8) -0.006(8)
C51B 0.025(9) 0.079(14) 0.075(12) -0.018(11) 0.004(9) -0.013(9)
C52B 0.064(13) 0.127(19) 0.042(9) 0.001(10) 0.002(8) -0.033(13)
C53B 0.050(11) 0.062(12) 0.097(14) 0.008(10) 0.012(10) -0.011(9)
C54B 0.070(14) 0.114(19) 0.12(2) 0.070(16) -0.004(13) -0.038(14)
C55B 0.071(12) 0.041(9) 0.060(10) 0.009(7) -0.016(8) -0.029(9)
C56B 0.078(14) 0.086(16) 0.056(11) 0.027(10) -0.032(10) -0.045(12)
C57B 0.069(13) 0.078(13) 0.060(11) 0.006(9) 0.000(9) -0.041(11)
C58B 0.075(15) 0.098(17) 0.13(2) 0.007(15) -0.052(14) -0.048(13)
N5 0.153(18) 0.137(16) 0.099(12) -0.022(11) -0.017(11) -0.056(14)
C61 0.079(15) 0.100(17) 0.044(9) 0.005(10) 0.002(9) -0.022(12)
C62 0.11(4) 0.18(6) 0.11(3) 0.07(3) -0.02(3) -0.08(4)

loop_
_atom_type_symbol
_atom_type_description
_atom_type_scat_dispersion_real
_atom_type_scat_dispersion_imag
_atom_type_scat_source
C C 0.0033 0.0016 'International Tables Vol C Tables 4.2.6.8 and 6.1.1.4'
H H 0.0000 0.0000 'International Tables Vol C Tables 4.2.6.8 and 6.1.1.4'
N N 0.0061 0.0033 'International Tables Vol C Tables 4.2.6.8 and 6.1.1.4'
S S 0.1246 0.1234 'International Tables Vol C Tables 4.2.6.8 and 6.1.1.4'
Fe Fe 0.3463 0.8444 'International Tables Vol C Tables 4.2.6.8 and 6.1.1.4'

loop_
_geom_angle_atom_site_label_1
_geom_angle_atom_site_label_2
_geom_angle_atom_site_label_3
_geom_angle
N1 Fe1 S1 109.08(12)
N1 Fe1 S2 116.80(12)
S1 Fe1 S2 104.92(6)
N1 Fe1 S3 95.65(12)
S1 Fe1 S3 110.43(6)
S2 Fe1 S3 119.69(7)
N1 Fe1 Fe2 126.32(12)
S1 Fe1 Fe2 52.46(4)
S2 Fe1 Fe2 52.60(5)
S3 Fe1 Fe2 137.16(5)
S1 Fe2 S2 104.40(6)
S1 Fe2 S4 118.21(8)
S2 Fe2 S4 104.42(8)
S1 Fe2 S5 102.67(6)
S2 Fe2 S5 124.51(7)
S4 Fe2 S5 103.81(6)
S1 Fe2 Fe1 52.24(4)
S2 Fe2 Fe1 52.32(4)
S4 Fe2 Fe1 122.82(6)
S5 Fe2 Fe1 133.04(5)
Fe1 S1 Fe2 75.30(5)
Fe1 S2 Fe2 75.08(5)
C1 S3 Fe1 103.83(18)
C21 S4 Fe2 105.2(2)
C32 S5 Fe2 104.37(18)
C7 N1 C8 105.0(4)
C7 N1 Fe1 126.5(3)
C8 N1 Fe1 126.2(3)
C7 N2 C13 103.2(4)
C2 C1 C6 117.9(5)
C2 C1 S3 116.4(4)
C6 C1 S3 125.5(4)
C3 C2 C1 122.2(6)
C4 C3 C2 120.1(6)
C3 C4 C5 119.5(5)
C4 C5 C6 122.2(5)
C5 C6 C1 118.0(5)
C5 C6 C7 117.0(5)
C1 C6 C7 124.9(4)
N2 C7 N1 114.6(4)
N2 C7 C6 120.5(4)
N1 C7 C6 125.0(4)
N1 C8 C13 107.7(4)
N1 C8 C9 131.5(5)
C13 C8 C9 120.8(5)
C10 C9 C8 117.9(5)
C9 C10 C11 121.6(6)
C12 C11 C10 120.7(6)
C11 C12 C13 118.7(6)
N2 C13 C12 130.2(5)
N2 C13 C8 109.5(4)
C12 C13 C8 120.3(5)
C26 C21 C22 118.5(6)
C26 C21 S4 123.9(4)
C22 C21 S4 117.5(5)
C23 C22 C21 121.3(6)
C24 C23 C22 120.1(6)
C23 C24 C25 119.9(6)
C24 C25 C26 121.8(6)
C25 C26 C21 118.4(5)
C25 C26 C27 117.6(5)
C21 C26 C27 123.7(5)
C28 C27 C32 118.0(5)
C28 C27 C26 117.2(5)
C32 C27 C26 124.7(5)
C29 C28 C27 121.9(6)
C30 C29 C28 119.9(5)
C29 C30 C31 120.2(6)
C30 C31 C32 120.7(6)
C27 C32 C31 119.3(5)
C27 C32 S5 122.9(4)
C31 C32 S5 117.6(5)
C43 N3 C47 111.9(4)
C43 N3 C42 107.3(3)
C47 N3 C42 110.6(4)
C43 N3 C46 110.7(4)
C47 N3 C46 105.9(3)
C42 N3 C46 110.6(4)
C41 C42 N3 115.0(4)
N3 C43 C44 115.2(4)
C45 C46 N3 115.3(4)
C48 C47 N3 115.1(4)
C52A N4A C53A 106.0(9)
C52A N4A C56A 111.8(8)
C53A N4A C56A 109.6(9)
C52A N4A C57A 112.2(10)
C53A N4A C57A 109.2(9)
C56A N4A C57A 108.0(11)
N4A C52A C51A 113.7(9)
N4A C53A C54A 114.5(8)
C55A C56A N4A 113.0(9)
C58A C57A N4A 113.5(10)
C52B N4B C53B 109.1(13)
C52B N4B C56B 109.9(13)
C53B N4B C56B 106.7(14)
C52B N4B C57B 109.9(14)
C53B N4B C57B 112.1(13)
C56B N4B C57B 109.1(12)
N4B C52B C51B 118.3(13)
N4B C53B C54B 114.6(13)
C55B C56B N4B 117.6(13)
C58B C57B N4B 114.3(13)
N5 C61 C62 179(3)

loop_
_geom_bond_atom_site_label_1
_geom_bond_atom_site_label_2
_geom_bond_distance
Fe1 N1 2.009(4)
Fe1 S1 2.2001(15)
Fe1 S2 2.2047(16)
Fe1 S3 2.2891(16)
Fe1 Fe2 2.6920(10)
Fe2 S1 2.2068(15)
Fe2 S2 2.2132(17)
Fe2 S4 2.278(2)
Fe2 S5 2.2965(15)
S3 C1 1.769(5)
S4 C21 1.761(6)
S5 C32 1.777(5)
N1 C7 1.361(6)
N1 C8 1.368(6)
N2 C7 1.348(6)
N2 C13 1.392(7)
C1 C2 1.405(7)
C1 C6 1.434(7)
C2 C3 1.380(8)
C3 C4 1.379(9)
C4 C5 1.384(8)
C5 C6 1.409(7)
C6 C7 1.469(7)
C8 C13 1.399(7)
C8 C9 1.400(7)
C9 C10 1.374(8)
C10 C11 1.400(9)
C11 C12 1.376(8)
C12 C13 1.395(8)
C21 C26 1.408(8)
C21 C22 1.419(9)
C22 C23 1.382(10)
C23 C24 1.369(9)
C24 C25 1.386(8)
C25 C26 1.405(7)
C26 C27 1.491(7)
C27 C28 1.396(7)
C27 C32 1.407(8)
C28 C29 1.384(8)
C29 C30 1.365(9)
C30 C31 1.385(9)
C31 C32 1.408(8)
N3 C43 1.505(6)
N3 C47 1.509(6)
N3 C42 1.521(6)
N3 C46 1.524(6)
C41 C42 1.503(8)
C43 C44 1.513(7)
C45 C46 1.512(7)
C47 C48 1.508(7)
N4A C52A 1.502(12)
N4A C53A 1.511(11)
N4A C56A 1.515(13)
N4A C57A 1.518(12)
C51A C52A 1.534(13)
C53A C54A 1.516(11)
C55A C56A 1.512(14)
C57A C58A 1.514(15)
N4B C52B 1.489(14)
N4B C53B 1.500(15)
N4B C56B 1.505(16)
N4B C57B 1.513(15)
C51B C52B 1.516(16)
C53B C54B 1.531(15)
C55B C56B 1.489(15)
C57B C58B 1.508(16)
N5 C61 1.18(3)
C61 C62 1.40(6)
